data_2100133
loop_
_publ_author_name
'Turkington, David E.'
'MacLean, Elizabeth J.'
'Lough, Alan J.'
'Ferguson, George'
'Glidewell, Christopher'

_publ_section_title
;
 Supramolecular structures of 1-phenylethylammonium tartrates
;
_journal_issue 1
_journal_name_full 'Acta Crystallographica Section B'
_journal_page_first 103
_journal_page_last 114
_journal_paper_doi 10.1107/S0108768104029684
_journal_volume 61
_journal_year 2005
_chemical_formula_moiety 'C8 H12 N, C4 H5 O6'
_chemical_formula_sum 'C12 H17 N O6'
_chemical_formula_weight 271.27
_chemical_name_systematic
;
(S)-1-Phenylethylammonium (R,R)-tartrate(1-)
;
_space_group_IT_number 4
_symmetry_cell_setting monoclinic
_symmetry_space_group_name_Hall 'P 2yb'
_symmetry_space_group_name_H-M 'P 1 21 1'
_atom_sites_solution_hydrogens geom
_atom_sites_solution_primary direct
_atom_sites_solution_secondary difmap
_cell_angle_alpha 90.00
_cell_angle_beta 107.6599(14)
_cell_angle_gamma 90.00
_cell_formula_units_Z 2
_cell_length_a 6.3425(2)
_cell_length_b 13.9448(3)
_cell_length_c 7.5021(3)
_cell_measurement_reflns_used 1497
_cell_measurement_temperature 150.0(10)
_cell_measurement_theta_max 27.46
_cell_measurement_theta_min 2.85
_cell_volume 632.25(4)
_computing_cell_refinement 'DENZO-SMN (Otwinowski & Minor, 1997)'
_computing_data_collection 'Kappa-CCD server software (Nonius, 1997)'
_computing_data_reduction 'DENZO-SMN (Otwinowski & Minor, 1997)'
_computing_molecular_graphics 'PLATON (Spek, 2003)'
_computing_publication_material 'SHELXL-97 and PRPKAPPA (Ferguson, 1999)'
_computing_structure_refinement 'SHELXL-97 (Sheldrick, 1997)'
_computing_structure_solution 'SHELXS-97 (Sheldrick, 1997)'
_diffrn_ambient_temperature 150.0(10)
_diffrn_measured_fraction_theta_full 0.993
_diffrn_measured_fraction_theta_max 0.993
_diffrn_measurement_device_type Kappa-CCD
_diffrn_measurement_method '\f scans, and \w scans with \k offsets'
_diffrn_radiation_monochromator graphite
_diffrn_radiation_source 'fine-focus sealed X-ray tube'
_diffrn_radiation_type 'Mo K\a'
_diffrn_radiation_wavelength 0.71073
_diffrn_reflns_av_R_equivalents 0.042
_diffrn_reflns_av_sigmaI/netI 0.0333
_diffrn_reflns_limit_h_max 7
_diffrn_reflns_limit_h_min -8
_diffrn_reflns_limit_k_max 18
_diffrn_reflns_limit_k_min -17
_diffrn_reflns_limit_l_max 9
_diffrn_reflns_limit_l_min -9
_diffrn_reflns_number 5067
_diffrn_reflns_theta_full 27.46
_diffrn_reflns_theta_max 27.46
_diffrn_reflns_theta_min 2.85
_diffrn_standards_decay_% 0
_exptl_absorpt_coefficient_mu 0.115
_exptl_absorpt_correction_T_max 0.983
_exptl_absorpt_correction_T_min 0.923
_exptl_absorpt_correction_type multi-scan
_exptl_absorpt_process_details 'DENZO-SMN (Otwinowski & Minor, 1997)'
_exptl_crystal_colour colourless
_exptl_crystal_density_diffrn 1.425
_exptl_crystal_density_method 'not measured'
_exptl_crystal_description block
_exptl_crystal_F_000 288
_exptl_crystal_size_max 0.30
_exptl_crystal_size_mid 0.25
_exptl_crystal_size_min 0.22
_refine_diff_density_max 0.158
_refine_diff_density_min -0.198
_refine_ls_extinction_method none
_refine_ls_goodness_of_fit_ref 1.086
_refine_ls_hydrogen_treatment constr
_refine_ls_matrix_type full
_refine_ls_number_parameters 177
_refine_ls_number_reflns 1497
_refine_ls_number_restraints 1
_refine_ls_restrained_S_all 1.086
_refine_ls_R_factor_all 0.0364
_refine_ls_R_factor_gt 0.0316
_refine_ls_shift/su_max 0.000
_refine_ls_shift/su_mean 0.000
_refine_ls_structure_factor_coef Fsqd
_refine_ls_weighting_details 'w=1/[\s^2^(Fo^2^)+(0.0419P)^2^+0.0759P] where P=(Fo^2^+2Fc^2^)/3'
_refine_ls_weighting_scheme calc
_refine_ls_wR_factor_gt 0.0740
_refine_ls_wR_factor_ref 0.0772
_reflns_number_gt 1386
_reflns_number_total 1497
_reflns_threshold_expression I>2\s(I)
_cod_data_source_file bm5020.cif
_cod_data_source_block I
_cod_depositor_comments
;
The following automatic conversions were performed:

'_exptl_absorpt_correction_type' value 'Multi-scan' changed to
'multi-scan' according to
/home/saulius/struct/CIF-dictionaries/cif_core.dic dictionary named
'cif_core.dic' version 2.4.1 from 2010-06-29.

Automatic conversion script
Id: cif_fix_values 1715 2011-07-08 13:25:40Z adriana 
;
_cod_original_sg_symbol_H-M 'P 21'
_cod_database_code 2100133

loop_
_symmetry_equiv_pos_as_xyz
'x, y, z'
'-x, y+1/2, -z'

loop_
_atom_site_label
_atom_site_fract_x
_atom_site_fract_y
_atom_site_fract_z
_atom_site_U_iso_or_equiv
_atom_site_adp_type
_atom_site_calc_flag
_atom_site_refinement_flags
_atom_site_occupancy
_atom_site_disorder_assembly
_atom_site_disorder_group
_atom_site_type_symbol
O1 0.2960(2) 0.42472(12) 0.49188(18) 0.0220(3) Uani d . 1 . . O
O2 -0.0698(2) 0.42427(12) 0.34959(19) 0.0221(3) Uani d . 1 . . O
O3 0.2124(2) 0.37822(11) -0.21678(19) 0.0212(3) Uani d . 1 . . O
O4 0.5036(2) 0.47083(12) -0.0727(2) 0.0244(3) Uani d . 1 . . O
O5 -0.0345(2) 0.47002(12) 0.02165(18) 0.0235(3) Uani d . 1 . . O
O6 0.2191(3) 0.29349(10) 0.1013(2) 0.0244(3) Uani d . 1 . . O
C1 0.1254(3) 0.43361(14) 0.3506(2) 0.0166(4) Uani d . 1 . . C
C2 0.1674(3) 0.46078(15) 0.1664(2) 0.0162(4) Uani d . 1 . . C
C3 0.3147(3) 0.38611(14) 0.1132(3) 0.0176(4) Uani d . 1 . . C
C4 0.3549(3) 0.41584(14) -0.0696(2) 0.0167(4) Uani d . 1 . . C
N1 0.7490(3) 0.49259(12) 0.6287(2) 0.0186(3) Uani d . 1 . . N
C11 0.6050(3) 0.64562(14) 0.4699(3) 0.0205(4) Uani d . 1 . . C
C12 0.6329(4) 0.63511(16) 0.2939(3) 0.0238(4) Uani d . 1 . . C
C13 0.4879(4) 0.67869(17) 0.1382(3) 0.0281(5) Uani d . 1 . . C
C14 0.3139(4) 0.73371(16) 0.1562(4) 0.0313(5) Uani d . 1 . . C
C15 0.2835(4) 0.74412(17) 0.3315(4) 0.0314(5) Uani d . 1 . . C
C16 0.4288(4) 0.70078(15) 0.4866(3) 0.0256(5) Uani d . 1 . . C
C17 0.7625(3) 0.60055(15) 0.6422(3) 0.0201(4) Uani d . 1 . . C
C18 1.0021(4) 0.63048(16) 0.6751(3) 0.0256(5) Uani d . 1 . . C
H3 0.2491 0.3916 -0.3125 0.032 Uiso calc R 1 . . H
H5 -0.1403 0.4600 0.0647 0.035 Uiso calc R 1 . . H
H6 0.1607 0.2789 -0.0115 0.037 Uiso calc R 1 . . H
H2 0.2454 0.5240 0.1836 0.019 Uiso calc R 1 . . H
H3A 0.4605 0.3850 0.2135 0.021 Uiso calc R 1 . . H
H1A 0.6047 0.4741 0.5963 0.028 Uiso calc R 1 . . H
H1B 0.8238 0.4665 0.7413 0.028 Uiso calc R 1 . . H
H1C 0.8102 0.4721 0.5403 0.028 Uiso calc R 1 . . H
H12 0.7523 0.5978 0.2802 0.029 Uiso calc R 1 . . H
H13 0.5082 0.6707 0.0187 0.034 Uiso calc R 1 . . H
H14 0.2159 0.7642 0.0498 0.038 Uiso calc R 1 . . H
H15 0.1631 0.7810 0.3446 0.038 Uiso calc R 1 . . H
H16 0.4080 0.7088 0.6059 0.031 Uiso calc R 1 . . H
H17 0.7172 0.6208 0.7532 0.024 Uiso calc R 1 . . H
H18A 1.0502 0.6107 0.5682 0.038 Uiso calc R 1 . . H
H18B 1.0959 0.5997 0.7891 0.038 Uiso calc R 1 . . H
H18C 1.0145 0.7003 0.6893 0.038 Uiso calc R 1 . . H

loop_
_atom_site_aniso_label
_atom_site_aniso_U_11
_atom_site_aniso_U_22
_atom_site_aniso_U_33
_atom_site_aniso_U_12
_atom_site_aniso_U_13
_atom_site_aniso_U_23
O1 0.0191(7) 0.0337(7) 0.0131(6) -0.0020(6) 0.0049(5) 0.0015(6)
O2 0.0191(7) 0.0332(7) 0.0165(6) 0.0014(6) 0.0091(5) 0.0010(6)
O3 0.0209(7) 0.0307(8) 0.0131(6) -0.0044(6) 0.0069(5) 0.0007(6)
O4 0.0218(7) 0.0331(8) 0.0200(7) -0.0061(6) 0.0089(6) -0.0010(6)
O5 0.0148(7) 0.0407(8) 0.0149(7) 0.0045(6) 0.0045(5) 0.0055(6)
O6 0.0350(9) 0.0202(7) 0.0205(7) -0.0021(6) 0.0120(7) 0.0011(6)
C1 0.0197(9) 0.0180(9) 0.0132(8) 0.0002(7) 0.0067(7) -0.0012(8)
C2 0.0152(8) 0.0213(9) 0.0121(8) -0.0001(7) 0.0043(7) 0.0017(7)
C3 0.0166(9) 0.0223(9) 0.0150(9) 0.0008(8) 0.0065(7) 0.0009(8)
C4 0.0150(8) 0.0218(9) 0.0140(8) 0.0024(8) 0.0053(7) 0.0011(8)
N1 0.0166(8) 0.0219(8) 0.0179(8) 0.0001(7) 0.0062(6) 0.0023(7)
C11 0.0181(10) 0.0183(9) 0.0248(10) -0.0015(7) 0.0064(8) 0.0010(8)
C12 0.0222(10) 0.0249(10) 0.0246(10) -0.0002(8) 0.0074(8) 0.0034(8)
C13 0.0289(11) 0.0284(11) 0.0241(10) -0.0057(9) 0.0038(9) 0.0047(10)
C14 0.0237(11) 0.0249(11) 0.0377(12) -0.0029(10) -0.0018(9) 0.0103(10)
C15 0.0215(11) 0.0227(10) 0.0462(13) 0.0045(9) 0.0045(10) 0.0012(10)
C16 0.0208(10) 0.0229(11) 0.0327(11) -0.0006(8) 0.0074(9) -0.0038(9)
C17 0.0205(10) 0.0201(10) 0.0203(10) 0.0005(8) 0.0070(8) -0.0014(8)
C18 0.0206(10) 0.0278(11) 0.0261(10) -0.0030(8) 0.0035(8) -0.0020(9)

loop_
_atom_type_symbol
_atom_type_description
_atom_type_scat_dispersion_real
_atom_type_scat_dispersion_imag
_atom_type_scat_source
C C 0.0033 0.0000 'International Tables Vol C Tables 4.2.6.8 and 6.1.1.4'
H H 0.0000 0.0000 'International Tables Vol C Tables 4.2.6.8 and 6.1.1.4'
O O 0.0106 0.0000 'International Tables Vol C Tables 4.2.6.8 and 6.1.1.4'
N N 0.0061 0.0000 'International Tables Vol C Tables 4.2.6.8 and 6.1.1.4'

loop_
_geom_angle_atom_site_label_1
_geom_angle_atom_site_label_2
_geom_angle_atom_site_label_3
_geom_angle
_geom_angle_publ_flag
C4 O3 H3 109.5 no
C2 O5 H5 109.5 no
C3 O6 H6 109.5 no
O2 C1 O1 126.14(17) no
O2 C1 C2 117.76(16) no
O1 C1 C2 116.08(16) no
O5 C2 C3 110.16(15) no
O5 C2 C1 110.55(14) no
C3 C2 C1 110.73(15) no
O5 C2 H2 108.4 no
C3 C2 H2 108.4 no
C1 C2 H2 108.4 no
O6 C3 C4 112.09(16) no
O6 C3 C2 110.64(15) no
C4 C3 C2 109.33(16) no
O6 C3 H3A 108.2 no
C4 C3 H3A 108.2 no
C2 C3 H3A 108.2 no
O4 C4 O3 125.20(17) no
O4 C4 C3 121.87(16) no
O3 C4 C3 112.91(16) no
C17 N1 H1A 109.5 no
C17 N1 H1B 109.5 no
H1A N1 H1B 109.5 no
C17 N1 H1C 109.5 no
H1A N1 H1C 109.5 no
H1B N1 H1C 109.5 no
C12 C11 C16 118.7(2) no
C12 C11 C17 121.78(19) no
C16 C11 C17 119.55(19) no
C13 C12 C11 120.6(2) no
C13 C12 H12 119.7 no
C11 C12 H12 119.7 no
C14 C13 C12 120.3(2) no
C14 C13 H13 119.8 no
C12 C13 H13 119.8 no
C13 C14 C15 119.5(2) no
C13 C14 H14 120.2 no
C15 C14 H14 120.2 no
C16 C15 C14 120.0(2) no
C16 C15 H15 120.0 no
C14 C15 H15 120.0 no
C15 C16 C11 120.9(2) no
C15 C16 H16 119.6 no
C11 C16 H16 119.6 no
N1 C17 C11 110.37(16) no
N1 C17 C18 108.54(17) no
C11 C17 C18 113.16(17) no
N1 C17 H17 108.2 no
C11 C17 H17 108.2 no
C18 C17 H17 108.2 no
C17 C18 H18A 109.5 no
C17 C18 H18B 109.5 no
H18A C18 H18B 109.5 no
C17 C18 H18C 109.5 no
H18A C18 H18C 109.5 no
H18B C18 H18C 109.5 no

loop_
_geom_bond_atom_site_label_1
_geom_bond_atom_site_label_2
_geom_bond_site_symmetry_2
_geom_bond_distance
_geom_bond_publ_flag
O1 C1 . 1.270(2) no
O2 C1 . 1.243(2) no
O3 C4 . 1.306(2) no
O3 H3 . 0.84 no
O4 C4 . 1.221(2) no
O5 C2 . 1.411(2) no
O5 H5 . 0.84 no
O6 C3 . 1.418(2) no
O6 H6 . 0.84 no
C1 C2 . 1.532(2) no
C2 C3 . 1.531(3) no
C2 H2 . 1.00 no
C3 C4 . 1.526(3) no
C3 H3A . 1.00 no
N1 C17 . 1.510(3) no
N1 H1A . 0.91 no
N1 H1B . 0.91 no
N1 H1C . 0.91 no
C11 C12 . 1.392(3) no
C11 C16 . 1.393(3) no
C11 C17 . 1.510(3) no
C12 C13 . 1.389(3) no
C12 H12 . 0.95 no
C13 C14 . 1.384(3) no
C13 H13 . 0.95 no
C14 C15 . 1.393(4) no
C14 H14 . 0.95 no
C15 C16 . 1.385(3) no
C15 H15 . 0.95 no
C16 H16 . 0.95 no
C17 C18 . 1.522(3) no
C17 H17 . 1.00 no
C18 H18A . 0.98 no
C18 H18B . 0.98 no
C18 H18C . 0.98 no

loop_
_geom_hbond_atom_site_label_D
_geom_hbond_atom_site_label_H
_geom_hbond_atom_site_label_A
_geom_hbond_site_symmetry_A
_geom_hbond_distance_DH
_geom_hbond_distance_HA
_geom_hbond_distance_DA
_geom_hbond_angle_DHA
_geom_hbond_publ_flag
O3 H3 O1 1_554 0.84 1.65 2.486(2) 174 y
O5 H5 O2 . 0.84 2.11 2.616(2) 119 y
O5 H5 O4 1_455 0.84 2.18 2.797(2) 130 y
O6 H6 O3 . 0.84 2.17 2.652(2) 116 y
N1 H1A O1 . 0.91 2.00 2.901(2) 172 y
N1 H1B O5 1_656 0.91 2.02 2.867(2) 154 y
N1 H1C O2 1_655 0.91 1.93 2.842(2) 177 y

loop_
_geom_torsion_atom_site_label_1
_geom_torsion_atom_site_label_2
_geom_torsion_atom_site_label_3
_geom_torsion_atom_site_label_4
_geom_torsion
_geom_torsion_publ_flag
O2 C1 C2 O5 -0.4(3) no
O1 C1 C2 O5 -178.99(17) no
O2 C1 C2 C3 -122.78(19) no
O1 C1 C2 C3 58.6(2) no
O5 C2 C3 O6 -65.99(19) no
C1 C2 C3 O6 56.61(19) no
O5 C2 C3 C4 57.9(2) no
C1 C2 C3 C4 -179.47(15) no
O6 C3 C4 O4 -151.29(18) no
C2 C3 C4 O4 85.7(2) no
O6 C3 C4 O3 30.1(2) no
C2 C3 C4 O3 -92.9(2) no
C16 C11 C12 C13 0.0(3) no
C17 C11 C12 C13 -178.87(19) no
C11 C12 C13 C14 0.4(3) no
C12 C13 C14 C15 -0.8(3) no
C13 C14 C15 C16 1.0(3) no
C14 C15 C16 C11 -0.7(3) no
C12 C11 C16 C15 0.2(3) no
C17 C11 C16 C15 179.1(2) no
C12 C11 C17 N1 -65.4(2) no
C16 C11 C17 N1 115.74(19) no
C12 C11 C17 C18 56.4(3) no
C16 C11 C17 C18 -122.4(2) no

loop_
_cod_related_entry_id
_cod_related_entry_database
_cod_related_entry_code
1 ChemSpider 21188200
